data_7002231
loop_
_publ_author_name
'Zhang, Tianle'
'Song, Hongbin'
'Dai, Xiaomei'
'Meng, Xianggao'

_publ_section_title
;
 One, two and three-dimensional organometallic networks constructed
 from silver(i) pyridyldiethynide complexes
;
_journal_issue 37
_journal_name_full 'Dalton Transactions'
_journal_page_first 7688
_journal_page_last 7694
_journal_paper_doi 10.1039/b905449a
_journal_year 2009
_chemical_formula_sum 'C17 H3 Ag6 F12 N O8'
_chemical_formula_weight 1224.42
_chemical_name_systematic
;
?
;
_space_group_IT_number 2
_symmetry_cell_setting triclinic
_symmetry_space_group_name_Hall '-P 1'
_symmetry_space_group_name_H-M 'P -1'
_atom_sites_solution_hydrogens geom
_atom_sites_solution_primary direct
_atom_sites_solution_secondary difmap
_audit_creation_method SHELXL-97
_cell_angle_alpha 89.197(1)
_cell_angle_beta 77.178(1)
_cell_angle_gamma 72.983(1)
_cell_formula_units_Z 2
_cell_length_a 10.4999(6)
_cell_length_b 11.1218(7)
_cell_length_c 11.1954(7)
_cell_measurement_reflns_used 5146
_cell_measurement_temperature 150(2)
_cell_measurement_theta_max 28.25
_cell_measurement_theta_min 2.38
_cell_volume 1217.14(13)
_computing_cell_refinement 'Bruker SMART'
_computing_data_collection 'Bruker SMART'
_computing_data_reduction 'Bruker SAINT'
_computing_molecular_graphics 'Bruker SHELXTL'
_computing_publication_material 'Bruker SHELXTL'
_computing_structure_refinement 'SHELXL-97 (Sheldrick, 1997)'
_computing_structure_solution 'SHELXS-97 (Sheldrick, 1990)'
_diffrn_ambient_temperature 150(2)
_diffrn_measured_fraction_theta_full 0.959
_diffrn_measured_fraction_theta_max 0.959
_diffrn_measurement_device_type 'CCD area detector'
_diffrn_measurement_method 'phi and omega scans'
_diffrn_radiation_monochromator graphite
_diffrn_radiation_source 'fine-focus sealed tube'
_diffrn_radiation_type MoK\a
_diffrn_radiation_wavelength 0.71073
_diffrn_reflns_av_R_equivalents 0.0211
_diffrn_reflns_av_sigmaI/netI 0.0343
_diffrn_reflns_limit_h_max 13
_diffrn_reflns_limit_h_min -13
_diffrn_reflns_limit_k_max 14
_diffrn_reflns_limit_k_min -14
_diffrn_reflns_limit_l_max 14
_diffrn_reflns_limit_l_min -14
_diffrn_reflns_number 9925
_diffrn_reflns_theta_full 27.00
_diffrn_reflns_theta_max 27.00
_diffrn_reflns_theta_min 1.87
_exptl_absorpt_coefficient_mu 4.873
_exptl_absorpt_correction_T_max 0.8289
_exptl_absorpt_correction_T_min 0.6415
_exptl_absorpt_correction_type multi-scan
_exptl_absorpt_process_details SADABS,Sheldrick,1997
_exptl_crystal_colour yellow
_exptl_crystal_density_diffrn 3.341
_exptl_crystal_density_method 'not measured'
_exptl_crystal_description needle
_exptl_crystal_F_000 1132
_exptl_crystal_size_max 0.10
_exptl_crystal_size_mid 0.06
_exptl_crystal_size_min 0.04
_refine_diff_density_max 1.545
_refine_diff_density_min -1.041
_refine_diff_density_rms 0.215
_refine_ls_extinction_method none
_refine_ls_goodness_of_fit_ref 1.121
_refine_ls_hydrogen_treatment constr
_refine_ls_matrix_type full
_refine_ls_number_parameters 397
_refine_ls_number_reflns 5105
_refine_ls_number_restraints 0
_refine_ls_restrained_S_all 1.121
_refine_ls_R_factor_all 0.0361
_refine_ls_R_factor_gt 0.0307
_refine_ls_shift/su_max 0.000
_refine_ls_shift/su_mean 0.000
_refine_ls_structure_factor_coef Fsqd
_refine_ls_weighting_details 'calc w=1/[\s^2^(Fo^2^)+(0.0383P)^2^+6.9355P] where P=(Fo^2^+2Fc^2^)/3'
_refine_ls_weighting_scheme calc
_refine_ls_wR_factor_gt 0.0748
_refine_ls_wR_factor_ref 0.0904
_reflns_number_gt 4601
_reflns_number_total 5105
_reflns_threshold_expression >2sigma(I)
_cod_data_source_file b905449a.txt
_cod_data_source_block compound-1
_cod_depositor_comments
;
The following automatic conversions were performed:
'_symmetry_cell_setting' value 'Triclinic' changed to 'triclinic'
according to '/home/saulius/struct/CIF-dictionaries/cif_core.dic'
dictionary named 'cif_core.dic' version 2.4.1 from 2010-06-29.

Automatic conversion script
Id: cif_fix_enum 1527 2010-12-29 10:47:43Z saulius 
;
_cod_original_sg_symbol_H-M P-1
_cod_database_code 7002231

loop_
_symmetry_equiv_pos_as_xyz
'x, y, z'
'-x, -y, -z'

loop_
_atom_site_label
_atom_site_type_symbol
_atom_site_fract_x
_atom_site_fract_y
_atom_site_fract_z
_atom_site_U_iso_or_equiv
_atom_site_adp_type
_atom_site_occupancy
_atom_site_symmetry_multiplicity
_atom_site_calc_flag
_atom_site_refinement_flags
_atom_site_disorder_assembly
_atom_site_disorder_group
Ag1 Ag 0.13216(4) 0.13867(4) 0.04001(4) 0.01751(11) Uani 1 1 d . . .
Ag2 Ag -0.01271(5) 0.33299(4) -0.08566(4) 0.01926(12) Uani 1 1 d . . .
Ag3 Ag 0.08302(5) -0.08414(5) 0.15332(4) 0.02000(12) Uani 1 1 d . . .
Ag4 Ag 0.12976(5) -0.08136(5) 0.39155(4) 0.02223(12) Uani 1 1 d . . .
Ag5 Ag 0.07864(5) 0.18663(4) 0.32726(4) 0.02127(12) Uani 1 1 d . . .
Ag6 Ag -0.07853(5) 0.36671(4) 0.17212(4) 0.01957(12) Uani 1 1 d . . .
C1 C 0.4390(6) 0.0148(6) -0.1201(5) 0.0151(11) Uani 1 1 d . . .
H1 H 0.4422 0.0969 -0.1020 0.018 Uiso 1 1 calc R . .
C2 C 0.5582(6) -0.0729(6) -0.1845(5) 0.0141(11) Uani 1 1 d . . .
C3 C 0.5491(6) -0.1910(6) -0.2162(5) 0.0163(12) Uani 1 1 d . . .
H3 H 0.6273 -0.2520 -0.2631 0.020 Uiso 1 1 calc R . .
C4 C 0.4281(6) -0.2187(6) -0.1800(6) 0.0189(12) Uani 1 1 d . . .
H4 H 0.4213 -0.2987 -0.2010 0.023 Uiso 1 1 calc R . .
C5 C 0.3158(6) -0.1281(5) -0.1123(5) 0.0137(11) Uani 1 1 d . . .
C6 C 0.6849(5) -0.0403(5) -0.2107(5) 0.0125(11) Uani 1 1 d . . .
C7 C 0.7821(6) 0.0014(6) -0.2242(5) 0.0170(12) Uani 1 1 d . . .
C8 C 0.1862(6) -0.1564(5) -0.0654(5) 0.0144(11) Uani 1 1 d . . .
C9 C 0.0874(6) -0.1972(6) -0.0369(5) 0.0155(11) Uani 1 1 d . . .
C10 C 0.2569(6) 0.3661(6) -0.0425(5) 0.0168(12) Uani 1 1 d . . .
C11 C 0.3768(7) 0.4214(6) -0.0587(7) 0.0295(16) Uani 1 1 d . . .
C12 C 0.1157(6) 0.4606(6) 0.2911(6) 0.0189(12) Uani 1 1 d . . .
C13 C 0.1895(7) 0.5501(6) 0.3279(6) 0.0259(14) Uani 1 1 d . . .
C14 C -0.1404(7) -0.1449(6) 0.3640(6) 0.0227(13) Uani 1 1 d . . .
C15 C -0.2667(8) -0.1902(9) 0.4071(7) 0.039(2) Uani 1 1 d . . .
C16 C -0.2412(6) 0.2621(6) 0.4042(5) 0.0206(13) Uani 1 1 d . . .
C17 C -0.3812(8) 0.2569(8) 0.4871(7) 0.0337(17) Uani 1 1 d . . .
F1 F 0.4968(4) 0.3337(5) -0.0854(5) 0.0509(14) Uani 1 1 d . . .
F2 F 0.3760(7) 0.4775(8) 0.0435(7) 0.100(3) Uani 1 1 d . . .
F3 F 0.3812(6) 0.4992(7) -0.1450(8) 0.098(3) Uani 1 1 d . . .
F4 F 0.3218(5) 0.4914(4) 0.3172(6) 0.0545(14) Uani 1 1 d . . .
F5 F 0.1393(8) 0.5911(6) 0.4431(5) 0.076(2) Uani 1 1 d . . .
F6 F 0.1841(6) 0.6501(4) 0.2618(5) 0.0490(13) Uani 1 1 d . . .
F7 F -0.2322(7) -0.3141(7) 0.3936(6) 0.083(2) Uani 1 1 d . . .
F8 F -0.3260(4) -0.1604(5) 0.5230(4) 0.0454(13) Uani 1 1 d . . .
F9 F -0.3570(6) -0.1462(9) 0.3417(5) 0.098(3) Uani 1 1 d . . .
F10 F -0.3933(5) 0.1414(5) 0.4722(5) 0.0515(13) Uani 1 1 d . . .
F11 F -0.3849(4) 0.2756(5) 0.6051(4) 0.0441(12) Uani 1 1 d . . .
F12 F -0.4865(4) 0.3382(5) 0.4586(4) 0.0477(13) Uani 1 1 d . . .
N1 N 0.3210(5) -0.0112(5) -0.0828(5) 0.0155(10) Uani 1 1 d . . .
O1 O 0.2713(4) 0.2705(4) 0.0142(4) 0.0214(9) Uani 1 1 d . . .
O2 O 0.1592(5) 0.4275(4) -0.0859(4) 0.0230(10) Uani 1 1 d . . .
O3 O 0.1269(5) 0.3664(4) 0.3500(4) 0.0281(11) Uani 1 1 d . . .
O4 O 0.0534(5) 0.4943(4) 0.2071(4) 0.0209(9) Uani 1 1 d . . .
O5 O -0.1027(5) -0.1424(4) 0.2510(4) 0.0234(10) Uani 1 1 d . . .
O6 O -0.0858(4) -0.1221(4) 0.4453(4) 0.0218(9) Uani 1 1 d . . .
O7 O -0.1393(5) 0.1815(4) 0.4276(4) 0.0213(9) Uani 1 1 d . . .
O8 O -0.2478(5) 0.3401(4) 0.3267(4) 0.0248(10) Uani 1 1 d . . .

loop_
_atom_site_aniso_label
_atom_site_aniso_U_11
_atom_site_aniso_U_22
_atom_site_aniso_U_33
_atom_site_aniso_U_23
_atom_site_aniso_U_13
_atom_site_aniso_U_12
Ag1 0.0123(2) 0.0151(2) 0.0246(2) 0.00378(18) -0.00210(18) -0.00493(17)
Ag2 0.0237(2) 0.0183(2) 0.0201(2) 0.00695(18) -0.00664(19) -0.01173(19)
Ag3 0.0224(2) 0.0264(3) 0.0178(2) 0.00375(18) -0.00448(18) -0.0174(2)
Ag4 0.0297(3) 0.0213(2) 0.0168(2) 0.00591(18) -0.00268(19) -0.0113(2)
Ag5 0.0235(2) 0.0166(2) 0.0209(2) 0.00352(18) -0.00055(19) -0.00520(19)
Ag6 0.0219(2) 0.0181(2) 0.0222(2) 0.00509(18) -0.00679(19) -0.01019(19)
C1 0.014(3) 0.015(3) 0.020(3) 0.004(2) -0.005(2) -0.010(2)
C2 0.013(3) 0.019(3) 0.012(3) 0.001(2) -0.006(2) -0.007(2)
C3 0.017(3) 0.019(3) 0.015(3) 0.002(2) -0.005(2) -0.006(2)
C4 0.023(3) 0.015(3) 0.022(3) -0.001(2) -0.005(3) -0.011(2)
C5 0.018(3) 0.012(3) 0.013(3) 0.008(2) -0.009(2) -0.003(2)
C6 0.006(2) 0.019(3) 0.013(3) 0.005(2) -0.005(2) -0.001(2)
C7 0.020(3) 0.021(3) 0.012(3) -0.001(2) 0.000(2) -0.012(2)
C8 0.014(3) 0.013(3) 0.015(3) -0.002(2) -0.001(2) -0.003(2)
C9 0.016(3) 0.016(3) 0.016(3) 0.004(2) -0.005(2) -0.006(2)
C10 0.016(3) 0.018(3) 0.019(3) -0.004(2) -0.002(2) -0.010(2)
C11 0.026(4) 0.020(3) 0.046(4) 0.007(3) -0.008(3) -0.013(3)
C12 0.014(3) 0.015(3) 0.025(3) -0.002(2) -0.008(2) 0.004(2)
C13 0.032(4) 0.020(3) 0.028(3) -0.003(3) -0.008(3) -0.009(3)
C14 0.020(3) 0.029(4) 0.020(3) 0.004(3) -0.005(3) -0.009(3)
C15 0.031(4) 0.074(6) 0.022(4) 0.013(4) -0.005(3) -0.033(4)
C16 0.021(3) 0.029(3) 0.015(3) -0.001(3) -0.003(2) -0.011(3)
C17 0.028(4) 0.054(5) 0.025(4) 0.014(3) -0.009(3) -0.019(4)
F1 0.020(2) 0.043(3) 0.086(4) 0.011(3) 0.001(2) -0.014(2)
F2 0.062(4) 0.146(7) 0.106(5) -0.074(5) 0.017(4) -0.077(5)
F3 0.056(4) 0.101(5) 0.177(7) 0.114(5) -0.064(4) -0.063(4)
F4 0.038(3) 0.027(2) 0.106(5) 0.002(3) -0.032(3) -0.009(2)
F5 0.116(5) 0.082(4) 0.043(3) -0.031(3) 0.006(3) -0.068(4)
F6 0.066(3) 0.029(2) 0.079(4) 0.023(2) -0.049(3) -0.032(2)
F7 0.102(5) 0.082(5) 0.077(4) -0.010(4) 0.021(4) -0.077(4)
F8 0.026(2) 0.090(4) 0.022(2) 0.013(2) 0.0030(18) -0.027(2)
F9 0.049(3) 0.238(9) 0.041(3) 0.068(4) -0.026(3) -0.086(5)
F10 0.037(3) 0.061(3) 0.066(3) 0.010(3) -0.001(2) -0.036(3)
F11 0.029(2) 0.081(4) 0.022(2) 0.006(2) -0.0025(18) -0.018(2)
F12 0.017(2) 0.076(4) 0.041(3) 0.020(2) -0.0038(19) -0.003(2)
N1 0.013(2) 0.018(3) 0.019(2) 0.002(2) -0.006(2) -0.008(2)
O1 0.020(2) 0.014(2) 0.034(3) 0.0081(19) -0.0129(19) -0.0071(17)
O2 0.021(2) 0.023(2) 0.032(2) 0.0091(19) -0.0115(19) -0.0128(19)
O3 0.040(3) 0.017(2) 0.031(3) 0.007(2) -0.011(2) -0.013(2)
O4 0.022(2) 0.018(2) 0.028(2) 0.0069(18) -0.0176(19) -0.0046(18)
O5 0.024(2) 0.033(3) 0.017(2) -0.0003(19) -0.0014(18) -0.018(2)
O6 0.018(2) 0.034(3) 0.017(2) 0.0059(19) -0.0075(17) -0.0097(19)
O7 0.023(2) 0.024(2) 0.018(2) 0.0064(18) -0.0026(18) -0.0111(19)
O8 0.025(2) 0.026(2) 0.022(2) 0.0096(19) -0.0061(19) -0.007(2)

loop_
_atom_type_symbol
_atom_type_description
_atom_type_scat_dispersion_real
_atom_type_scat_dispersion_imag
_atom_type_scat_source
C C 0.0033 0.0016 'International Tables Vol C Tables 4.2.6.8 and 6.1.1.4'
H H 0.0000 0.0000 'International Tables Vol C Tables 4.2.6.8 and 6.1.1.4'
N N 0.0061 0.0033 'International Tables Vol C Tables 4.2.6.8 and 6.1.1.4'
O O 0.0106 0.0060 'International Tables Vol C Tables 4.2.6.8 and 6.1.1.4'
F F 0.0171 0.0103 'International Tables Vol C Tables 4.2.6.8 and 6.1.1.4'
Ag Ag -0.8971 1.1015 'International Tables Vol C Tables 4.2.6.8 and 6.1.1.4'

loop_
_geom_angle_atom_site_label_1
_geom_angle_atom_site_label_2
_geom_angle_atom_site_label_3
_geom_angle
_geom_angle_site_symmetry_1
_geom_angle_site_symmetry_3
_geom_angle_publ_flag
C9 Ag1 O1 125.36(19) 2 . ?
C9 Ag1 N1 131.26(19) 2 . ?
O1 Ag1 N1 85.87(16) . . ?
C9 Ag1 Ag2 50.79(15) 2 . ?
O1 Ag1 Ag2 79.20(11) . . ?
N1 Ag1 Ag2 115.58(12) . . ?
C9 Ag1 Ag3 85.76(15) 2 . ?
O1 Ag1 Ag3 145.45(11) . . ?
N1 Ag1 Ag3 82.30(12) . . ?
Ag2 Ag1 Ag3 135.01(2) . . ?
C9 Ag1 Ag6 54.41(15) 2 . ?
O1 Ag1 Ag6 83.08(11) . . ?
N1 Ag1 Ag6 168.19(12) . . ?
Ag2 Ag1 Ag6 58.137(16) . . ?
Ag3 Ag1 Ag6 109.24(2) . . ?
C9 Ag1 Ag5 94.50(15) 2 . ?
O1 Ag1 Ag5 88.74(11) . . ?
N1 Ag1 Ag5 125.72(12) . . ?
Ag2 Ag1 Ag5 116.24(2) . . ?
Ag3 Ag1 Ag5 72.560(16) . . ?
Ag6 Ag1 Ag5 58.326(15) . . ?
C9 Ag2 O4 150.67(19) 2 2_565 ?
C9 Ag2 O2 131.98(19) 2 . ?
O4 Ag2 O2 73.25(15) 2_565 . ?
C9 Ag2 Ag1 50.51(15) 2 . ?
O4 Ag2 Ag1 158.72(11) 2_565 . ?
O2 Ag2 Ag1 86.68(11) . . ?
C9 Ag2 Ag6 57.25(15) 2 . ?
O4 Ag2 Ag6 120.56(11) 2_565 . ?
O2 Ag2 Ag6 87.20(12) . . ?
Ag1 Ag2 Ag6 63.935(17) . . ?
C9 Ag2 Ag3 50.28(15) 2 2 ?
O4 Ag2 Ag3 119.82(11) 2_565 2 ?
O2 Ag2 Ag3 146.33(12) . 2 ?
Ag1 Ag2 Ag3 73.837(17) . 2 ?
Ag6 Ag2 Ag3 107.440(18) . 2 ?
C7 Ag3 O5 131.20(18) 2_655 . ?
C7 Ag3 C9 137.7(2) 2_655 . ?
O5 Ag3 C9 89.60(17) . . ?
C7 Ag3 C8 109.5(2) 2_655 . ?
O5 Ag3 C8 118.27(17) . . ?
C9 Ag3 C8 28.68(19) . . ?
C7 Ag3 Ag4 50.12(15) 2_655 . ?
O5 Ag3 Ag4 83.12(11) . . ?
C9 Ag3 Ag4 151.54(14) . . ?
C8 Ag3 Ag4 145.62(14) . . ?
C7 Ag3 Ag1 62.97(16) 2_655 . ?
O5 Ag3 Ag1 136.52(13) . . ?
C9 Ag3 Ag1 96.86(13) . . ?
C8 Ag3 Ag1 76.50(13) . . ?
Ag4 Ag3 Ag1 107.35(2) . . ?
C7 Ag3 Ag2 148.19(17) 2_655 2 ?
O5 Ag3 Ag2 54.55(11) . 2 ?
C9 Ag3 Ag2 43.72(13) . 2 ?
C8 Ag3 Ag2 68.68(13) . 2 ?
Ag4 Ag3 Ag2 112.748(19) . 2 ?
Ag1 Ag3 Ag2 139.76(2) . 2 ?
C7 Ag4 O7 153.7(2) 2_655 2_556 ?
C7 Ag4 O6 128.42(19) 2_655 . ?
O7 Ag4 O6 77.43(15) 2_556 . ?
C7 Ag4 Ag3 49.71(15) 2_655 . ?
O7 Ag4 Ag3 147.73(11) 2_556 . ?
O6 Ag4 Ag3 82.33(10) . . ?
C7 Ag4 Ag5 50.52(16) 2_655 . ?
O7 Ag4 Ag5 133.59(11) 2_556 . ?
O6 Ag4 Ag5 107.65(11) . . ?
Ag3 Ag4 Ag5 76.547(18) . . ?
C7 Ag4 Ag4 124.12(16) 2_655 2_556 ?
O7 Ag4 Ag4 71.52(11) 2_556 2_556 ?
O6 Ag4 Ag4 56.10(11) . 2_556 ?
Ag3 Ag4 Ag4 116.49(3) . 2_556 ?
Ag5 Ag4 Ag4 74.192(19) . 2_556 ?
O3 Ag5 C7 129.3(2) . 2_655 ?
O3 Ag5 O7 116.30(17) . . ?
C7 Ag5 O7 114.36(18) 2_655 . ?
O3 Ag5 C6 101.55(19) . 2_655 ?
C7 Ag5 C6 27.95(19) 2_655 2_655 ?
O7 Ag5 C6 141.54(17) . 2_655 ?
O3 Ag5 Ag4 146.00(13) . . ?
C7 Ag5 Ag4 46.98(14) 2_655 . ?
O7 Ag5 Ag4 77.88(11) . . ?
C6 Ag5 Ag4 66.41(13) 2_655 . ?
O3 Ag5 Ag6 75.06(13) . . ?
C7 Ag5 Ag6 114.25(15) 2_655 . ?
O7 Ag5 Ag6 82.60(11) . . ?
C6 Ag5 Ag6 115.21(12) 2_655 . ?
Ag4 Ag5 Ag6 138.91(2) . . ?
O3 Ag5 Ag1 104.54(12) . . ?
C7 Ag5 Ag1 57.04(15) 2_655 . ?
O7 Ag5 Ag1 111.93(11) . . ?
C6 Ag5 Ag1 61.31(12) 2_655 . ?
Ag4 Ag5 Ag1 97.082(18) . . ?
Ag6 Ag5 Ag1 57.767(15) . . ?
O8 Ag6 O4 119.87(17) . . ?
O8 Ag6 O2 109.24(16) . 2_565 ?
O4 Ag6 O2 70.81(14) . 2_565 ?
O8 Ag6 C9 93.93(18) . 2 ?
O4 Ag6 C9 144.51(18) . 2 ?
O2 Ag6 C9 110.11(17) 2_565 2 ?
O8 Ag6 Ag2 135.48(12) . . ?
O4 Ag6 Ag2 102.74(11) . . ?
O2 Ag6 Ag2 71.47(11) 2_565 . ?
C9 Ag6 Ag2 49.14(13) 2 . ?
O8 Ag6 Ag1 118.52(12) . . ?
O4 Ag6 Ag1 102.63(11) . . ?
O2 Ag6 Ag1 126.39(11) 2_565 . ?
C9 Ag6 Ag1 46.75(14) 2 . ?
Ag2 Ag6 Ag1 57.927(16) . . ?
O8 Ag6 Ag5 77.67(12) . . ?
O4 Ag6 Ag5 84.29(10) . . ?
O2 Ag6 Ag5 154.39(10) 2_565 . ?
C9 Ag6 Ag5 93.53(14) 2 . ?
Ag2 Ag6 Ag5 121.59(2) . . ?
Ag1 Ag6 Ag5 63.908(16) . . ?
N1 C1 C2 123.0(5) . . ?
N1 C1 H1 118.5 . . ?
C2 C1 H1 118.5 . . ?
C1 C2 C3 117.4(5) . . ?
C1 C2 C6 119.2(5) . . ?
C3 C2 C6 123.4(5) . . ?
C4 C3 C2 120.3(6) . . ?
C4 C3 H3 119.9 . . ?
C2 C3 H3 119.9 . . ?
C3 C4 C5 118.7(6) . . ?
C3 C4 H4 120.6 . . ?
C5 C4 H4 120.6 . . ?
N1 C5 C4 122.2(5) . . ?
N1 C5 C8 117.3(5) . . ?
C4 C5 C8 120.5(5) . . ?
C7 C6 C2 171.7(6) . . ?
C7 C6 Ag5 62.9(4) . 2_655 ?
C2 C6 Ag5 125.4(4) . 2_655 ?
C6 C7 Ag3 152.2(5) . 2_655 ?
C6 C7 Ag4 125.7(5) . 2_655 ?
Ag3 C7 Ag4 80.17(19) 2_655 2_655 ?
C6 C7 Ag5 89.1(4) . 2_655 ?
Ag3 C7 Ag5 105.9(3) 2_655 2_655 ?
Ag4 C7 Ag5 82.51(19) 2_655 2_655 ?
C9 C8 C5 170.2(6) . . ?
C9 C8 Ag3 75.0(4) . . ?
C5 C8 Ag3 112.8(4) . . ?
C8 C9 Ag1 138.7(5) . 2 ?
C8 C9 Ag2 140.7(5) . 2 ?
Ag1 C9 Ag2 78.70(19) 2 2 ?
C8 C9 Ag6 117.4(4) . 2 ?
Ag1 C9 Ag6 78.84(18) 2 2 ?
Ag2 C9 Ag6 73.61(17) 2 2 ?
C8 C9 Ag3 76.3(4) . . ?
Ag1 C9 Ag3 101.4(2) 2 . ?
Ag2 C9 Ag3 85.99(19) 2 . ?
Ag6 C9 Ag3 159.2(3) 2 . ?
O1 C10 O2 130.5(6) . . ?
O1 C10 C11 114.1(6) . . ?
O2 C10 C11 115.4(5) . . ?
F3 C11 F2 108.7(7) . . ?
F3 C11 F1 105.5(7) . . ?
F2 C11 F1 104.3(7) . . ?
F3 C11 C10 114.2(6) . . ?
F2 C11 C10 111.1(6) . . ?
F1 C11 C10 112.5(5) . . ?
O3 C12 O4 129.8(6) . . ?
O3 C12 C13 113.8(6) . . ?
O4 C12 C13 116.5(6) . . ?
F5 C13 F6 107.2(6) . . ?
F5 C13 F4 106.6(7) . . ?
F6 C13 F4 105.7(6) . . ?
F5 C13 C12 110.9(6) . . ?
F6 C13 C12 115.0(6) . . ?
F4 C13 C12 111.0(5) . . ?
O5 C14 O6 128.8(6) . . ?
O5 C14 C15 114.7(6) . . ?
O6 C14 C15 116.3(6) . . ?
F9 C15 F8 108.7(7) . . ?
F9 C15 F7 106.4(8) . . ?
F8 C15 F7 106.5(7) . . ?
F9 C15 C14 111.4(6) . . ?
F8 C15 C14 113.3(6) . . ?
F7 C15 C14 110.2(7) . . ?
O8 C16 O7 130.2(6) . . ?
O8 C16 C17 116.2(6) . . ?
O7 C16 C17 113.6(6) . . ?
F12 C17 F11 109.3(7) . . ?
F12 C17 F10 107.6(6) . . ?
F11 C17 F10 107.4(6) . . ?
F12 C17 C16 112.8(6) . . ?
F11 C17 C16 110.9(6) . . ?
F10 C17 C16 108.6(6) . . ?
C1 N1 C5 118.3(5) . . ?
C1 N1 Ag1 119.8(4) . . ?
C5 N1 Ag1 121.8(4) . . ?
C10 O1 Ag1 126.7(4) . . ?
C10 O2 Ag2 116.2(4) . . ?
C10 O2 Ag6 139.4(4) . 2_565 ?
Ag2 O2 Ag6 104.36(17) . 2_565 ?
C12 O3 Ag5 133.0(4) . . ?
C12 O4 Ag2 136.4(4) . 2_565 ?
C12 O4 Ag6 114.6(4) . . ?
Ag2 O4 Ag6 108.49(16) 2_565 . ?
C14 O5 Ag3 124.7(4) . . ?
C14 O6 Ag4 120.3(4) . . ?
C16 O7 Ag4 126.4(4) . 2_556 ?
C16 O7 Ag5 118.7(4) . . ?
Ag4 O7 Ag5 109.94(18) 2_556 . ?
C16 O8 Ag6 129.0(4) . . ?

loop_
_geom_bond_atom_site_label_1
_geom_bond_atom_site_label_2
_geom_bond_distance
_geom_bond_site_symmetry_2
_geom_bond_publ_flag
Ag1 C9 2.213(6) 2 ?
Ag1 O1 2.328(4) . ?
Ag1 N1 2.350(5) . ?
Ag1 Ag2 2.8115(7) . ?
Ag1 Ag3 2.8959(7) . ?
Ag1 Ag6 2.9804(7) . ?
Ag1 Ag5 3.1643(7) . ?
Ag2 C9 2.222(6) 2 ?
Ag2 O4 2.329(4) 2_565 ?
Ag2 O2 2.339(4) . ?
Ag2 Ag6 2.8179(7) . ?
Ag2 Ag3 3.2065(7) 2 ?
Ag3 C7 2.182(6) 2_655 ?
Ag3 O5 2.279(4) . ?
Ag3 C9 2.473(6) . ?
Ag3 C8 2.486(6) . ?
Ag3 Ag4 2.8191(7) . ?
Ag3 Ag2 3.2065(7) 2 ?
Ag4 C7 2.195(6) 2_655 ?
Ag4 O7 2.304(4) 2_556 ?
Ag4 O6 2.383(4) . ?
Ag4 Ag5 2.9773(7) . ?
Ag4 Ag4 3.3011(10) 2_556 ?
Ag5 O3 2.232(5) . ?
Ag5 C7 2.318(6) 2_655 ?
Ag5 O7 2.331(4) . ?
Ag5 C6 2.602(5) 2_655 ?
Ag5 Ag6 2.9986(7) . ?
Ag6 O8 2.274(4) . ?
Ag6 O4 2.343(4) . ?
Ag6 O2 2.461(4) 2_565 ?
Ag6 C9 2.470(6) 2 ?
C1 N1 1.331(7) . ?
C1 C2 1.393(8) . ?
C1 H1 0.9500 . ?
C2 C3 1.400(8) . ?
C2 C6 1.446(8) . ?
C3 C4 1.368(8) . ?
C3 H3 0.9500 . ?
C4 C5 1.382(8) . ?
C4 H4 0.9500 . ?
C5 N1 1.365(7) . ?
C5 C8 1.468(8) . ?
C6 C7 1.220(8) . ?
C6 Ag5 2.602(5) 2_655 ?
C7 Ag3 2.182(6) 2_655 ?
C7 Ag4 2.195(6) 2_655 ?
C7 Ag5 2.318(6) 2_655 ?
C8 C9 1.228(8) . ?
C9 Ag1 2.213(6) 2 ?
C9 Ag2 2.222(6) 2 ?
C9 Ag6 2.470(6) 2 ?
C10 O1 1.220(7) . ?
C10 O2 1.247(8) . ?
C10 C11 1.532(9) . ?
C11 F3 1.291(9) . ?
C11 F2 1.308(10) . ?
C11 F1 1.322(8) . ?
C12 O3 1.221(8) . ?
C12 O4 1.254(7) . ?
C12 C13 1.538(9) . ?
C13 F5 1.313(8) . ?
C13 F6 1.321(8) . ?
C13 F4 1.330(8) . ?
C14 O5 1.241(8) . ?
C14 O6 1.243(8) . ?
C14 C15 1.531(9) . ?
C15 F9 1.304(9) . ?
C15 F8 1.309(9) . ?
C15 F7 1.320(11) . ?
C16 O8 1.217(8) . ?
C16 O7 1.254(8) . ?
C16 C17 1.571(9) . ?
C17 F12 1.306(9) . ?
C17 F11 1.331(8) . ?
C17 F10 1.343(10) . ?
O2 Ag6 2.461(4) 2_565 ?
O4 Ag2 2.329(4) 2_565 ?
O7 Ag4 2.304(4) 2_556 ?

loop_
_geom_torsion_atom_site_label_1
_geom_torsion_atom_site_label_2
_geom_torsion_atom_site_label_3
_geom_torsion_atom_site_label_4
_geom_torsion
_geom_torsion_site_symmetry_1
_geom_torsion_site_symmetry_2
_geom_torsion_site_symmetry_3
_geom_torsion_site_symmetry_4
_geom_torsion_publ_flag
O1 Ag1 Ag2 C9 -156.4(2) . . . 2 ?
N1 Ag1 Ag2 C9 123.6(2) . . . 2 ?
Ag3 Ag1 Ag2 C9 18.0(2) . . . 2 ?
Ag6 Ag1 Ag2 C9 -67.83(19) . . . 2 ?
Ag5 Ag1 Ag2 C9 -73.2(2) . . . 2 ?
C9 Ag1 Ag2 O4 175.5(4) 2 . . 2_565 ?
O1 Ag1 Ag2 O4 19.2(3) . . . 2_565 ?
N1 Ag1 Ag2 O4 -60.9(3) . . . 2_565 ?
Ag3 Ag1 Ag2 O4 -166.5(3) . . . 2_565 ?
Ag6 Ag1 Ag2 O4 107.7(3) . . . 2_565 ?
Ag5 Ag1 Ag2 O4 102.3(3) . . . 2_565 ?
C9 Ag1 Ag2 O2 156.3(2) 2 . . . ?
O1 Ag1 Ag2 O2 -0.03(16) . . . . ?
N1 Ag1 Ag2 O2 -80.09(17) . . . . ?
Ag3 Ag1 Ag2 O2 174.31(12) . . . . ?
Ag6 Ag1 Ag2 O2 88.50(12) . . . . ?
Ag5 Ag1 Ag2 O2 83.14(12) . . . . ?
C9 Ag1 Ag2 Ag6 67.83(19) 2 . . . ?
O1 Ag1 Ag2 Ag6 -88.53(12) . . . . ?
N1 Ag1 Ag2 Ag6 -168.59(13) . . . . ?
Ag3 Ag1 Ag2 Ag6 85.81(3) . . . . ?
Ag5 Ag1 Ag2 Ag6 -5.359(19) . . . . ?
C9 Ag1 Ag2 Ag3 -51.45(19) 2 . . 2 ?
O1 Ag1 Ag2 Ag3 152.19(12) . . . 2 ?
N1 Ag1 Ag2 Ag3 72.13(13) . . . 2 ?
Ag3 Ag1 Ag2 Ag3 -33.47(3) . . . 2 ?
Ag6 Ag1 Ag2 Ag3 -119.283(18) . . . 2 ?
Ag5 Ag1 Ag2 Ag3 -124.64(2) . . . 2 ?
C9 Ag1 Ag3 C7 -140.1(2) 2 . . 2_655 ?
O1 Ag1 Ag3 C7 16.2(3) . . . 2_655 ?
N1 Ag1 Ag3 C7 87.2(2) . . . 2_655 ?
Ag2 Ag1 Ag3 C7 -154.01(18) . . . 2_655 ?
Ag6 Ag1 Ag3 C7 -90.23(17) . . . 2_655 ?
Ag5 Ag1 Ag3 C7 -44.06(17) . . . 2_655 ?
C9 Ag1 Ag3 O5 -17.7(2) 2 . . . ?
O1 Ag1 Ag3 O5 138.6(3) . . . . ?
N1 Ag1 Ag3 O5 -150.3(2) . . . . ?
Ag2 Ag1 Ag3 O5 -31.55(16) . . . . ?
Ag6 Ag1 Ag3 O5 32.24(16) . . . . ?
Ag5 Ag1 Ag3 O5 78.40(16) . . . . ?
C9 Ag1 Ag3 C9 79.0(2) 2 . . . ?
O1 Ag1 Ag3 C9 -124.7(2) . . . . ?
N1 Ag1 Ag3 C9 -53.60(18) . . . . ?
Ag2 Ag1 Ag3 C9 65.16(14) . . . . ?
Ag6 Ag1 Ag3 C9 128.94(14) . . . . ?
Ag5 Ag1 Ag3 C9 175.11(14) . . . . ?
C9 Ag1 Ag3 C8 99.4(2) 2 . . . ?
O1 Ag1 Ag3 C8 -104.3(2) . . . . ?
N1 Ag1 Ag3 C8 -33.26(18) . . . . ?
Ag2 Ag1 Ag3 C8 85.49(14) . . . . ?
Ag6 Ag1 Ag3 C8 149.28(14) . . . . ?
Ag5 Ag1 Ag3 C8 -164.56(14) . . . . ?
C9 Ag1 Ag3 Ag4 -116.12(15) 2 . . . ?
O1 Ag1 Ag3 Ag4 40.2(2) . . . . ?
N1 Ag1 Ag3 Ag4 111.25(12) . . . . ?
Ag2 Ag1 Ag3 Ag4 -130.00(3) . . . . ?
Ag6 Ag1 Ag3 Ag4 -66.21(3) . . . . ?
Ag5 Ag1 Ag3 Ag4 -20.05(2) . . . . ?
C9 Ag1 Ag3 Ag2 68.95(15) 2 . . 2 ?
O1 Ag1 Ag3 Ag2 -134.8(2) . . . 2 ?
N1 Ag1 Ag3 Ag2 -63.68(12) . . . 2 ?
Ag2 Ag1 Ag3 Ag2 55.07(5) . . . 2 ?
Ag6 Ag1 Ag3 Ag2 118.86(3) . . . 2 ?
Ag5 Ag1 Ag3 Ag2 165.02(3) . . . 2 ?
O5 Ag3 Ag4 C7 -164.9(2) . . . 2_655 ?
C9 Ag3 Ag4 C7 118.8(4) . . . 2_655 ?
C8 Ag3 Ag4 C7 63.1(3) . . . 2_655 ?
Ag1 Ag3 Ag4 C7 -28.2(2) . . . 2_655 ?
Ag2 Ag3 Ag4 C7 148.3(2) 2 . . 2_655 ?
C7 Ag3 Ag4 O7 -149.2(3) 2_655 . . 2_556 ?
O5 Ag3 Ag4 O7 45.8(2) . . . 2_556 ?
C9 Ag3 Ag4 O7 -30.4(4) . . . 2_556 ?
C8 Ag3 Ag4 O7 -86.1(3) . . . 2_556 ?
Ag1 Ag3 Ag4 O7 -177.4(2) . . . 2_556 ?
Ag2 Ag3 Ag4 O7 -1.0(2) 2 . . 2_556 ?
C7 Ag3 Ag4 O6 159.4(2) 2_655 . . . ?
O5 Ag3 Ag4 O6 -5.49(17) . . . . ?
C9 Ag3 Ag4 O6 -81.8(3) . . . . ?
C8 Ag3 Ag4 O6 -137.4(3) . . . . ?
Ag1 Ag3 Ag4 O6 131.23(12) . . . . ?
Ag2 Ag3 Ag4 O6 -52.32(12) 2 . . . ?
C7 Ag3 Ag4 Ag5 49.1(2) 2_655 . . . ?
O5 Ag3 Ag4 Ag5 -115.78(12) . . . . ?
C9 Ag3 Ag4 Ag5 167.9(3) . . . . ?
C8 Ag3 Ag4 Ag5 112.3(2) . . . . ?
Ag1 Ag3 Ag4 Ag5 20.94(2) . . . . ?
Ag2 Ag3 Ag4 Ag5 -162.61(2) 2 . . . ?
C7 Ag3 Ag4 Ag4 113.5(2) 2_655 . . 2_556 ?
O5 Ag3 Ag4 Ag4 -51.39(13) . . . 2_556 ?
C9 Ag3 Ag4 Ag4 -127.7(3) . . . 2_556 ?
C8 Ag3 Ag4 Ag4 176.7(2) . . . 2_556 ?
Ag1 Ag3 Ag4 Ag4 85.33(3) . . . 2_556 ?
Ag2 Ag3 Ag4 Ag4 -98.22(3) 2 . . 2_556 ?
C7 Ag4 Ag5 O3 -99.5(3) 2_655 . . . ?
O7 Ag4 Ag5 O3 45.6(3) 2_556 . . . ?
O6 Ag4 Ag5 O3 134.8(3) . . . . ?
Ag3 Ag4 Ag5 O3 -147.9(2) . . . . ?
Ag4 Ag4 Ag5 O3 89.1(2) 2_556 . . . ?
O7 Ag4 Ag5 C7 145.1(3) 2_556 . . 2_655 ?
O6 Ag4 Ag5 C7 -125.6(2) . . . 2_655 ?
Ag3 Ag4 Ag5 C7 -48.4(2) . . . 2_655 ?
Ag4 Ag4 Ag5 C7 -171.3(2) 2_556 . . 2_655 ?
C7 Ag4 Ag5 O7 141.0(2) 2_655 . . . ?
O7 Ag4 Ag5 O7 -73.9(2) 2_556 . . . ?
O6 Ag4 Ag5 O7 15.37(16) . . . . ?
Ag3 Ag4 Ag5 O7 92.65(11) . . . . ?
Ag4 Ag4 Ag5 O7 -30.33(11) 2_556 . . . ?
C7 Ag4 Ag5 C6 -24.4(2) 2_655 . . 2_655 ?
O7 Ag4 Ag5 C6 120.7(2) 2_556 . . 2_655 ?
O6 Ag4 Ag5 C6 -150.01(17) . . . 2_655 ?
Ag3 Ag4 Ag5 C6 -72.73(13) . . . 2_655 ?
Ag4 Ag4 Ag5 C6 164.29(13) 2_556 . . 2_655 ?
C7 Ag4 Ag5 Ag6 77.6(2) 2_655 . . . ?
O7 Ag4 Ag5 Ag6 -137.38(15) 2_556 . . . ?
O6 Ag4 Ag5 Ag6 -48.10(11) . . . . ?
Ag3 Ag4 Ag5 Ag6 29.18(3) . . . . ?
Ag4 Ag4 Ag5 Ag6 -93.80(3) 2_556 . . . ?
C7 Ag4 Ag5 Ag1 30.0(2) 2_655 . . . ?
O7 Ag4 Ag5 Ag1 175.10(15) 2_556 . . . ?
O6 Ag4 Ag5 Ag1 -95.62(11) . . . . ?
Ag3 Ag4 Ag5 Ag1 -18.336(18) . . . . ?
Ag4 Ag4 Ag5 Ag1 -141.32(2) 2_556 . . . ?
C9 Ag1 Ag5 O3 -104.2(2) 2 . . . ?
O1 Ag1 Ag5 O3 21.23(17) . . . . ?
N1 Ag1 Ag5 O3 105.2(2) . . . . ?
Ag2 Ag1 Ag5 O3 -56.07(14) . . . . ?
Ag3 Ag1 Ag5 O3 171.73(14) . . . . ?
Ag6 Ag1 Ag5 O3 -61.42(14) . . . . ?
C9 Ag1 Ag5 C7 128.2(2) 2 . . 2_655 ?
O1 Ag1 Ag5 C7 -106.5(2) . . . 2_655 ?
N1 Ag1 Ag5 C7 -22.5(2) . . . 2_655 ?
Ag2 Ag1 Ag5 C7 176.24(17) . . . 2_655 ?
Ag3 Ag1 Ag5 C7 44.04(17) . . . 2_655 ?
Ag6 Ag1 Ag5 C7 170.89(17) . . . 2_655 ?
C9 Ag1 Ag5 O7 22.56(19) 2 . . . ?
O1 Ag1 Ag5 O7 147.94(16) . . . . ?
N1 Ag1 Ag5 O7 -128.05(19) . . . . ?
Ag2 Ag1 Ag5 O7 70.64(12) . . . . ?
Ag3 Ag1 Ag5 O7 -61.55(12) . . . . ?
Ag6 Ag1 Ag5 O7 65.29(12) . . . . ?
C9 Ag1 Ag5 C6 160.5(2) 2 . . 2_655 ?
O1 Ag1 Ag5 C6 -74.16(18) . . . 2_655 ?
N1 Ag1 Ag5 C6 9.8(2) . . . 2_655 ?
Ag2 Ag1 Ag5 C6 -151.46(15) . . . 2_655 ?
Ag3 Ag1 Ag5 C6 76.35(15) . . . 2_655 ?
Ag6 Ag1 Ag5 C6 -156.81(15) . . . 2_655 ?
C9 Ag1 Ag5 Ag4 102.31(15) 2 . . . ?
O1 Ag1 Ag5 Ag4 -132.31(11) . . . . ?
N1 Ag1 Ag5 Ag4 -48.31(15) . . . . ?
Ag2 Ag1 Ag5 Ag4 150.39(2) . . . . ?
Ag3 Ag1 Ag5 Ag4 18.191(18) . . . . ?
Ag6 Ag1 Ag5 Ag4 145.04(2) . . . . ?
C9 Ag1 Ag5 Ag6 -42.73(15) 2 . . . ?
O1 Ag1 Ag5 Ag6 82.65(11) . . . . ?
N1 Ag1 Ag5 Ag6 166.65(15) . . . . ?
Ag2 Ag1 Ag5 Ag6 5.348(19) . . . . ?
Ag3 Ag1 Ag5 Ag6 -126.85(2) . . . . ?
C9 Ag2 Ag6 O8 -41.4(2) 2 . . . ?
O4 Ag2 Ag6 O8 104.1(2) 2_565 . . . ?
O2 Ag2 Ag6 O8 172.8(2) . . . . ?
Ag1 Ag2 Ag6 O8 -99.57(17) . . . . ?
Ag3 Ag2 Ag6 O8 -38.16(17) 2 . . . ?
C9 Ag2 Ag6 O4 155.2(2) 2 . . . ?
O4 Ag2 Ag6 O4 -59.3(2) 2_565 . . . ?
O2 Ag2 Ag6 O4 9.39(15) . . . . ?
Ag1 Ag2 Ag6 O4 97.06(11) . . . . ?
Ag3 Ag2 Ag6 O4 158.48(11) 2 . . . ?
C9 Ag2 Ag6 O2 -140.3(2) 2 . . 2_565 ?
O4 Ag2 Ag6 O2 5.19(16) 2_565 . . 2_565 ?
O2 Ag2 Ag6 O2 73.84(18) . . . 2_565 ?
Ag1 Ag2 Ag6 O2 161.52(11) . . . 2_565 ?
Ag3 Ag2 Ag6 O2 -137.07(11) 2 . . 2_565 ?
O4 Ag2 Ag6 C9 145.5(2) 2_565 . . 2 ?
O2 Ag2 Ag6 C9 -145.9(2) . . . 2 ?
Ag1 Ag2 Ag6 C9 -58.19(18) . . . 2 ?
Ag3 Ag2 Ag6 C9 3.23(18) 2 . . 2 ?
C9 Ag2 Ag6 Ag1 58.19(18) 2 . . . ?
O4 Ag2 Ag6 Ag1 -156.33(13) 2_565 . . . ?
O2 Ag2 Ag6 Ag1 -87.68(11) . . . . ?
Ag3 Ag2 Ag6 Ag1 61.414(19) 2 . . . ?
C9 Ag2 Ag6 Ag5 64.14(18) 2 . . . ?
O4 Ag2 Ag6 Ag5 -150.37(13) 2_565 . . . ?
O2 Ag2 Ag6 Ag5 -81.72(11) . . . . ?
Ag1 Ag2 Ag6 Ag5 5.96(2) . . . . ?
Ag3 Ag2 Ag6 Ag5 67.37(3) 2 . . . ?
C9 Ag1 Ag6 O8 66.2(2) 2 . . . ?
O1 Ag1 Ag6 O8 -150.34(17) . . . . ?
N1 Ag1 Ag6 O8 -171.2(6) . . . . ?
Ag2 Ag1 Ag6 O8 128.11(14) . . . . ?
Ag3 Ag1 Ag6 O8 -3.58(14) . . . . ?
Ag5 Ag1 Ag6 O8 -57.54(13) . . . . ?
C9 Ag1 Ag6 O4 -159.2(2) 2 . . . ?
O1 Ag1 Ag6 O4 -15.70(16) . . . . ?
N1 Ag1 Ag6 O4 -36.5(6) . . . . ?
Ag2 Ag1 Ag6 O4 -97.25(11) . . . . ?
Ag3 Ag1 Ag6 O4 131.06(11) . . . . ?
Ag5 Ag1 Ag6 O4 77.10(11) . . . . ?
C9 Ag1 Ag6 O2 -83.9(2) 2 . . 2_565 ?
O1 Ag1 Ag6 O2 59.62(17) . . . 2_565 ?
N1 Ag1 Ag6 O2 38.8(6) . . . 2_565 ?
Ag2 Ag1 Ag6 O2 -21.93(13) . . . 2_565 ?
Ag3 Ag1 Ag6 O2 -153.61(13) . . . 2_565 ?
Ag5 Ag1 Ag6 O2 152.43(13) . . . 2_565 ?
O1 Ag1 Ag6 C9 143.5(2) . . . 2 ?
N1 Ag1 Ag6 C9 122.7(6) . . . 2 ?
Ag2 Ag1 Ag6 C9 61.94(18) . . . 2 ?
Ag3 Ag1 Ag6 C9 -69.75(18) . . . 2 ?
Ag5 Ag1 Ag6 C9 -123.71(18) . . . 2 ?
C9 Ag1 Ag6 Ag2 -61.94(18) 2 . . . ?
O1 Ag1 Ag6 Ag2 81.55(11) . . . . ?
N1 Ag1 Ag6 Ag2 60.7(6) . . . . ?
Ag3 Ag1 Ag6 Ag2 -131.69(2) . . . . ?
Ag5 Ag1 Ag6 Ag2 174.35(2) . . . . ?
C9 Ag1 Ag6 Ag5 123.71(18) 2 . . . ?
O1 Ag1 Ag6 Ag5 -92.80(11) . . . . ?
N1 Ag1 Ag6 Ag5 -113.6(6) . . . . ?
Ag2 Ag1 Ag6 Ag5 -174.35(2) . . . . ?
Ag3 Ag1 Ag6 Ag5 53.96(2) . . . . ?
O3 Ag5 Ag6 O8 -110.98(18) . . . . ?
C7 Ag5 Ag6 O8 122.3(2) 2_655 . . . ?
O7 Ag5 Ag6 O8 8.83(16) . . . . ?
C6 Ag5 Ag6 O8 153.08(19) 2_655 . . . ?
Ag4 Ag5 Ag6 O8 70.72(13) . . . . ?
Ag1 Ag5 Ag6 O8 130.63(13) . . . . ?
O3 Ag5 Ag6 O4 11.31(18) . . . . ?
C7 Ag5 Ag6 O4 -115.5(2) 2_655 . . . ?
O7 Ag5 Ag6 O4 131.12(16) . . . . ?
C6 Ag5 Ag6 O4 -84.63(18) 2_655 . . . ?
Ag4 Ag5 Ag6 O4 -166.99(12) . . . . ?
Ag1 Ag5 Ag6 O4 -107.08(12) . . . . ?
O3 Ag5 Ag6 O2 -2.0(3) . . . 2_565 ?
C7 Ag5 Ag6 O2 -128.8(3) 2_655 . . 2_565 ?
O7 Ag5 Ag6 O2 117.8(3) . . . 2_565 ?
C6 Ag5 Ag6 O2 -98.0(3) 2_655 . . 2_565 ?
Ag4 Ag5 Ag6 O2 179.7(3) . . . 2_565 ?
Ag1 Ag5 Ag6 O2 -120.4(3) . . . 2_565 ?
O3 Ag5 Ag6 C9 155.77(19) . . . 2 ?
C7 Ag5 Ag6 C9 29.0(2) 2_655 . . 2 ?
O7 Ag5 Ag6 C9 -84.43(17) . . . 2 ?
C6 Ag5 Ag6 C9 59.8(2) 2_655 . . 2 ?
Ag4 Ag5 Ag6 C9 -22.53(14) . . . 2 ?
Ag1 Ag5 Ag6 C9 37.38(14) . . . 2 ?
O3 Ag5 Ag6 Ag2 112.77(14) . . . . ?
C7 Ag5 Ag6 Ag2 -14.00(16) 2_655 . . . ?
O7 Ag5 Ag6 Ag2 -127.42(11) . . . . ?
C6 Ag5 Ag6 Ag2 16.83(14) 2_655 . . . ?
Ag4 Ag5 Ag6 Ag2 -65.53(4) . . . . ?
Ag1 Ag5 Ag6 Ag2 -5.62(2) . . . . ?
O3 Ag5 Ag6 Ag1 118.39(13) . . . . ?
C7 Ag5 Ag6 Ag1 -8.38(16) 2_655 . . . ?
O7 Ag5 Ag6 Ag1 -121.81(11) . . . . ?
C6 Ag5 Ag6 Ag1 22.45(14) 2_655 . . . ?
Ag4 Ag5 Ag6 Ag1 -59.91(3) . . . . ?
N1 C1 C2 C3 3.6(9) . . . . ?
N1 C1 C2 C6 -173.9(5) . . . . ?
C1 C2 C3 C4 -2.6(9) . . . . ?
C6 C2 C3 C4 174.8(5) . . . . ?
C2 C3 C4 C5 0.2(9) . . . . ?
C3 C4 C5 N1 1.5(9) . . . . ?
C3 C4 C5 C8 -176.4(5) . . . . ?
C1 C2 C6 C7 3(4) . . . . ?
C3 C2 C6 C7 -174(4) . . . . ?
C1 C2 C6 Ag5 179.5(4) . . . 2_655 ?
C3 C2 C6 Ag5 2.1(8) . . . 2_655 ?
C2 C6 C7 Ag3 53(5) . . . 2_655 ?
Ag5 C6 C7 Ag3 -123.9(11) 2_655 . . 2_655 ?
C2 C6 C7 Ag4 -103(4) . . . 2_655 ?
Ag5 C6 C7 Ag4 80.1(4) 2_655 . . 2_655 ?
C2 C6 C7 Ag5 177(4) . . . 2_655 ?
N1 C5 C8 C9 174(3) . . . . ?
C4 C5 C8 C9 -8(4) . . . . ?
N1 C5 C8 Ag3 -44.1(6) . . . . ?
C4 C5 C8 Ag3 133.9(5) . . . . ?
C7 Ag3 C8 C9 171.5(4) 2_655 . . . ?
O5 Ag3 C8 C9 1.9(4) . . . . ?
Ag4 Ag3 C8 C9 124.9(4) . . . . ?
Ag1 Ag3 C8 C9 -134.0(4) . . . . ?
Ag2 Ag3 C8 C9 25.4(3) 2 . . . ?
C7 Ag3 C8 C5 -2.2(5) 2_655 . . . ?
O5 Ag3 C8 C5 -171.8(4) . . . . ?
C9 Ag3 C8 C5 -173.7(7) . . . . ?
Ag4 Ag3 C8 C5 -48.8(5) . . . . ?
Ag1 Ag3 C8 C5 52.3(4) . . . . ?
Ag2 Ag3 C8 C5 -148.3(4) 2 . . . ?
C5 C8 C9 Ag1 -124(3) . . . 2 ?
Ag3 C8 C9 Ag1 91.7(6) . . . 2 ?
C5 C8 C9 Ag2 78(4) . . . 2 ?
Ag3 C8 C9 Ag2 -65.7(6) . . . 2 ?
C5 C8 C9 Ag6 -19(4) . . . 2 ?
Ag3 C8 C9 Ag6 -163.2(4) . . . 2 ?
C5 C8 C9 Ag3 144(4) . . . . ?
C7 Ag3 C9 C8 -12.0(5) 2_655 . . . ?
O5 Ag3 C9 C8 -178.3(4) . . . . ?
Ag4 Ag3 C9 C8 -103.7(4) . . . . ?
Ag1 Ag3 C9 C8 44.8(4) . . . . ?
Ag2 Ag3 C9 C8 -144.7(5) 2 . . . ?
C7 Ag3 C9 Ag1 -149.7(3) 2_655 . . 2 ?
O5 Ag3 C9 Ag1 43.9(2) . . . 2 ?
C8 Ag3 C9 Ag1 -137.7(5) . . . 2 ?
Ag4 Ag3 C9 Ag1 118.6(2) . . . 2 ?
Ag1 Ag3 C9 Ag1 -92.97(18) . . . 2 ?
Ag2 Ag3 C9 Ag1 77.6(2) 2 . . 2 ?
C7 Ag3 C9 Ag2 132.7(3) 2_655 . . 2 ?
O5 Ag3 C9 Ag2 -33.69(19) . . . 2 ?
C8 Ag3 C9 Ag2 144.7(5) . . . 2 ?
Ag4 Ag3 C9 Ag2 41.0(4) . . . 2 ?
Ag1 Ag3 C9 Ag2 -170.58(13) . . . 2 ?
C7 Ag3 C9 Ag6 121.8(7) 2_655 . . 2 ?
O5 Ag3 C9 Ag6 -44.6(8) . . . 2 ?
C8 Ag3 C9 Ag6 133.8(10) . . . 2 ?
Ag4 Ag3 C9 Ag6 30.1(10) . . . 2 ?
Ag1 Ag3 C9 Ag6 178.5(7) . . . 2 ?
Ag2 Ag3 C9 Ag6 -10.9(6) 2 . . 2 ?
O1 C10 C11 F3 161.7(7) . . . . ?
O2 C10 C11 F3 -20.2(10) . . . . ?
O1 C10 C11 F2 -75.0(8) . . . . ?
O2 C10 C11 F2 103.1(8) . . . . ?
O1 C10 C11 F1 41.5(8) . . . . ?
O2 C10 C11 F1 -140.4(6) . . . . ?
O3 C12 C13 F5 -61.2(8) . . . . ?
O4 C12 C13 F5 118.5(7) . . . . ?
O3 C12 C13 F6 177.1(6) . . . . ?
O4 C12 C13 F6 -3.2(9) . . . . ?
O3 C12 C13 F4 57.2(8) . . . . ?
O4 C12 C13 F4 -123.1(6) . . . . ?
O5 C14 C15 F9 -39.7(10) . . . . ?
O6 C14 C15 F9 143.9(8) . . . . ?
O5 C14 C15 F8 -162.6(7) . . . . ?
O6 C14 C15 F8 21.0(10) . . . . ?
O5 C14 C15 F7 78.2(8) . . . . ?
O6 C14 C15 F7 -98.2(8) . . . . ?
O8 C16 C17 F12 0.8(9) . . . . ?
O7 C16 C17 F12 -177.6(6) . . . . ?
O8 C16 C17 F11 -122.2(7) . . . . ?
O7 C16 C17 F11 59.4(8) . . . . ?
O8 C16 C17 F10 120.0(7) . . . . ?
O7 C16 C17 F10 -58.4(7) . . . . ?
C2 C1 N1 C5 -2.0(9) . . . . ?
C2 C1 N1 Ag1 174.6(4) . . . . ?
C4 C5 N1 C1 -0.6(8) . . . . ?
C8 C5 N1 C1 177.3(5) . . . . ?
C4 C5 N1 Ag1 -177.1(4) . . . . ?
C8 C5 N1 Ag1 0.8(7) . . . . ?
C9 Ag1 N1 C1 138.9(4) 2 . . . ?
O1 Ag1 N1 C1 3.8(4) . . . . ?
Ag2 Ag1 N1 C1 79.8(4) . . . . ?
Ag3 Ag1 N1 C1 -143.6(4) . . . . ?
Ag6 Ag1 N1 C1 24.5(9) . . . . ?
Ag5 Ag1 N1 C1 -81.7(4) . . . . ?
C9 Ag1 N1 C5 -44.6(5) 2 . . . ?
O1 Ag1 N1 C5 -179.7(4) . . . . ?
Ag2 Ag1 N1 C5 -103.8(4) . . . . ?
Ag3 Ag1 N1 C5 32.8(4) . . . . ?
Ag6 Ag1 N1 C5 -159.0(4) . . . . ?
Ag5 Ag1 N1 C5 94.8(4) . . . . ?
O2 C10 O1 Ag1 10.9(10) . . . . ?
C11 C10 O1 Ag1 -171.4(4) . . . . ?
C9 Ag1 O1 C10 -27.1(6) 2 . . . ?
N1 Ag1 O1 C10 112.4(5) . . . . ?
Ag2 Ag1 O1 C10 -4.7(5) . . . . ?
Ag3 Ag1 O1 C10 -177.6(4) . . . . ?
Ag6 Ag1 O1 C10 -63.5(5) . . . . ?
Ag5 Ag1 O1 C10 -121.7(5) . . . . ?
O1 C10 O2 Ag2 -10.0(9) . . . . ?
C11 C10 O2 Ag2 172.3(4) . . . . ?
O1 C10 O2 Ag6 167.2(5) . . . 2_565 ?
C11 C10 O2 Ag6 -10.5(9) . . . 2_565 ?
C9 Ag2 O2 C10 28.8(5) 2 . . . ?
O4 Ag2 O2 C10 -168.7(5) 2_565 . . . ?
Ag1 Ag2 O2 C10 4.1(4) . . . . ?
Ag6 Ag2 O2 C10 68.2(4) . . . . ?
Ag3 Ag2 O2 C10 -49.7(5) 2 . . . ?
C9 Ag2 O2 Ag6 -149.3(2) 2 . . 2_565 ?
O4 Ag2 O2 Ag6 13.18(16) 2_565 . . 2_565 ?
Ag1 Ag2 O2 Ag6 -173.97(15) . . . 2_565 ?
Ag6 Ag2 O2 Ag6 -109.94(15) . . . 2_565 ?
Ag3 Ag2 O2 Ag6 132.18(13) 2 . . 2_565 ?
O4 C12 O3 Ag5 12.0(11) . . . . ?
C13 C12 O3 Ag5 -168.3(4) . . . . ?
C7 Ag5 O3 C12 91.5(6) 2_655 . . . ?
O7 Ag5 O3 C12 -91.5(6) . . . . ?
C6 Ag5 O3 C12 95.5(6) 2_655 . . . ?
Ag4 Ag5 O3 C12 160.2(5) . . . . ?
Ag6 Ag5 O3 C12 -17.8(6) . . . . ?
Ag1 Ag5 O3 C12 32.5(6) . . . . ?
O3 C12 O4 Ag2 178.3(5) . . . 2_565 ?
C13 C12 O4 Ag2 -1.4(9) . . . 2_565 ?
O3 C12 O4 Ag6 6.8(9) . . . . ?
C13 C12 O4 Ag6 -172.9(4) . . . . ?
O8 Ag6 O4 C12 58.5(5) . . . . ?
O2 Ag6 O4 C12 160.2(5) 2_565 . . . ?
C9 Ag6 O4 C12 -101.8(5) 2 . . . ?
Ag2 Ag6 O4 C12 -134.9(4) . . . . ?
Ag1 Ag6 O4 C12 -75.3(4) . . . . ?
Ag5 Ag6 O4 C12 -13.7(4) . . . . ?
O8 Ag6 O4 Ag2 -115.3(2) . . . 2_565 ?
O2 Ag6 O4 Ag2 -13.63(17) 2_565 . . 2_565 ?
C9 Ag6 O4 Ag2 84.4(3) 2 . . 2_565 ?
Ag2 Ag6 O4 Ag2 51.30(18) . . . 2_565 ?
Ag1 Ag6 O4 Ag2 110.82(15) . . . 2_565 ?
Ag5 Ag6 O4 Ag2 172.44(17) . . . 2_565 ?
O6 C14 O5 Ag3 -2.8(10) . . . . ?
C15 C14 O5 Ag3 -178.8(5) . . . . ?
C7 Ag3 O5 C14 -8.3(6) 2_655 . . . ?
C9 Ag3 O5 C14 159.5(5) . . . . ?
C8 Ag3 O5 C14 158.6(5) . . . . ?
Ag4 Ag3 O5 C14 7.1(5) . . . . ?
Ag1 Ag3 O5 C14 -100.9(5) . . . . ?
Ag2 Ag3 O5 C14 131.4(6) 2 . . . ?
O5 C14 O6 Ag4 -5.2(10) . . . . ?
C15 C14 O6 Ag4 170.6(5) . . . . ?
C7 Ag4 O6 C14 27.8(6) 2_655 . . . ?
O7 Ag4 O6 C14 -146.9(5) 2_556 . . . ?
Ag3 Ag4 O6 C14 7.8(5) . . . . ?
Ag5 Ag4 O6 C14 81.0(5) . . . . ?
Ag4 Ag4 O6 C14 137.1(5) 2_556 . . . ?
O8 C16 O7 Ag4 160.1(5) . . . 2_556 ?
C17 C16 O7 Ag4 -21.8(8) . . . 2_556 ?
O8 C16 O7 Ag5 7.6(9) . . . . ?
C17 C16 O7 Ag5 -174.3(4) . . . . ?
O3 Ag5 O7 C16 57.3(5) . . . . ?
C7 Ag5 O7 C16 -125.2(4) 2_655 . . . ?
C6 Ag5 O7 C16 -133.7(4) 2_655 . . . ?
Ag4 Ag5 O7 C16 -155.6(4) . . . . ?
Ag6 Ag5 O7 C16 -11.9(4) . . . . ?
Ag1 Ag5 O7 C16 -62.7(4) . . . . ?
O3 Ag5 O7 Ag4 -99.3(2) . . . 2_556 ?
C7 Ag5 O7 Ag4 78.1(2) 2_655 . . 2_556 ?
C6 Ag5 O7 Ag4 69.6(3) 2_655 . . 2_556 ?
Ag4 Ag5 O7 Ag4 47.76(14) . . . 2_556 ?
Ag6 Ag5 O7 Ag4 -168.60(17) . . . 2_556 ?
Ag1 Ag5 O7 Ag4 140.60(13) . . . 2_556 ?
O7 C16 O8 Ag6 6.4(10) . . . . ?
C17 C16 O8 Ag6 -171.6(4) . . . . ?
O4 Ag6 O8 C16 -88.1(6) . . . . ?
O2 Ag6 O8 C16 -166.5(5) 2_565 . . . ?
C9 Ag6 O8 C16 80.6(6) 2 . . . ?
Ag2 Ag6 O8 C16 110.6(5) . . . . ?
Ag1 Ag6 O8 C16 38.7(6) . . . . ?
Ag5 Ag6 O8 C16 -12.2(5) . . . . ?
